data_4110862
loop_
_publ_author_name
'Thorsten Kreickmann'
'Christian Diedrich'
'Tania Pape'
'Han Vinh Huynh'
'Stefan Grimme'
'F. Ekkehardt Hahn'

_publ_section_title
;
 Metallosupramolecular Chemistry with Bis(benzene-o-dithiolato) Ligands
;
_journal_name_full 'Journal of the American Chemical Society'
_journal_page_first 11808
_journal_page_last 11819
_journal_paper_doi 10.1021/ja063655u
_journal_volume 128
_journal_year 2006
_chemical_formula_sum 'C120 H104 N8 O16 P4 Ti2'
_chemical_formula_weight 2133.79
_chemical_name_systematic
; 
 ? 
;
_space_group_IT_number 2
_symmetry_cell_setting triclinic
_symmetry_space_group_name_Hall '-P 1'
_symmetry_space_group_name_H-M 'P -1'
_atom_sites_solution_hydrogens geom
_atom_sites_solution_primary direct
_atom_sites_solution_secondary difmap
_audit_creation_method SHELXL-97
_cell_angle_alpha 105.879(4)
_cell_angle_beta 100.689(4)
_cell_angle_gamma 110.322(4)
_cell_formula_units_Z 1
_cell_length_a 14.038(3)
_cell_length_b 15.014(3)
_cell_length_c 15.241(3)
_cell_measurement_reflns_used 900
_cell_measurement_temperature 153(2)
_cell_measurement_theta_max 22.5
_cell_measurement_theta_min 1
_cell_volume 2753.7(10)
_computing_cell_refinement 'SAINT (Bruker AXS, 2000)'
_computing_data_collection 'SMART (Bruker AXS, 2000)'
_computing_data_reduction 'SAINT,SADABS (Bruker AXS, 2000)'
_computing_molecular_graphics
;
ORTEP3,L.J. Farrugia, J. Appl. Cryst. (1997) 30, 565
;
_computing_structure_refinement 'SHELXL-97 (Sheldrick, 1997)'
_computing_structure_solution 'SHELXS-97 (Sheldrick, 1990)'
_diffrn_ambient_temperature 153(2)
_diffrn_detector_area_resol_mean 80
_diffrn_measured_fraction_theta_full 0.999
_diffrn_measured_fraction_theta_max 0.999
_diffrn_measurement_device_type 'CCD area detector'
_diffrn_measurement_method 'Omega and Phi scans'
_diffrn_radiation_monochromator graphite
_diffrn_radiation_source 'rotating anode'
_diffrn_radiation_type MoK\a
_diffrn_radiation_wavelength 0.71073
_diffrn_reflns_av_R_equivalents 0.1019
_diffrn_reflns_av_sigmaI/netI 0.1501
_diffrn_reflns_limit_h_max 15
_diffrn_reflns_limit_h_min -15
_diffrn_reflns_limit_k_max 16
_diffrn_reflns_limit_k_min -16
_diffrn_reflns_limit_l_max 17
_diffrn_reflns_limit_l_min -17
_diffrn_reflns_number 19230
_diffrn_reflns_theta_full 23.50
_diffrn_reflns_theta_max 23.50
_diffrn_reflns_theta_min 1.46
_exptl_absorpt_coefficient_mu 0.272
_exptl_absorpt_correction_T_max 0.9946
_exptl_absorpt_correction_T_min 0.9681
_exptl_absorpt_correction_type multi-scan
_exptl_absorpt_process_details
; 
 Corrections were done with the SADABS program, utilizing the none merged
 raw data obtained from the integration process. Integration and final cell
 refinement were done with SAINT.

 SADABS reports ratio of Tmin/Tmax = 0.796373  

;
_exptl_crystal_colour red-brown
_exptl_crystal_density_diffrn 1.287
_exptl_crystal_description 'transparent plates'
_exptl_crystal_F_000 1112
_exptl_crystal_size_max 0.12
_exptl_crystal_size_mid 0.04
_exptl_crystal_size_min 0.02
_refine_diff_density_max 1.432
_refine_diff_density_min -0.399
_refine_diff_density_rms 0.091
_refine_ls_extinction_method none
_refine_ls_goodness_of_fit_ref 0.977
_refine_ls_hydrogen_treatment noref
_refine_ls_matrix_type full
_refine_ls_number_parameters 681
_refine_ls_number_reflns 8128
_refine_ls_number_restraints 0
_refine_ls_restrained_S_all 0.977
_refine_ls_R_factor_all 0.1717
_refine_ls_R_factor_gt 0.0877
_refine_ls_shift/su_max 0.000
_refine_ls_shift/su_mean 0.000
_refine_ls_structure_factor_coef Fsqd
_refine_ls_weighting_details 'calc w=1/[\s^2^(Fo^2^)+(0.1442P)^2^+0.0000P] where P=(Fo^2^+2Fc^2^)/3'
_refine_ls_weighting_scheme calc
_refine_ls_wR_factor_gt 0.2141
_refine_ls_wR_factor_ref 0.2654
_reflns_number_gt 4124
_reflns_number_total 8128
_reflns_threshold_expression >2sigma(I)
_cod_data_source_file ja063655usi20060605_060949.cif
_cod_data_source_block sad_complex_(PNP)2(17)x3MeOH
_cod_original_cell_volume 2753.8(10)
_cod_database_code 4110862

loop_
_symmetry_equiv_pos_as_xyz
'x, y, z'
'-x, -y, -z'

loop_
_atom_site_label
_atom_site_type_symbol
_atom_site_fract_x
_atom_site_fract_y
_atom_site_fract_z
_atom_site_U_iso_or_equiv
_atom_site_adp_type
_atom_site_occupancy
_atom_site_symmetry_multiplicity
_atom_site_calc_flag
_atom_site_refinement_flags
Ti Ti 0.94295(11) 0.56867(10) 0.47705(9) 0.0329(4) Uani 1 1 d .
O1 O 0.7971(4) 0.5493(4) 0.4599(4) 0.0411(13) Uani 1 1 d .
O2 O 0.8815(4) 0.4904(4) 0.3385(3) 0.0366(13) Uani 1 1 d .
O5 O 0.7307(5) 0.3859(5) 0.0433(4) 0.074(2) Uani 1 1 d .
O6 O 0.9275(5) 0.1000(5) 0.1233(4) 0.0696(19) Uani 1 1 d .
O3 O 1.0111(4) 0.3376(4) 0.3897(3) 0.0379(13) Uani 1 1 d .
O4 O 0.9989(4) 0.3031(4) 0.5389(4) 0.0446(14) Uani 1 1 d .
O99 O 1.0671(4) 0.5364(3) 0.4644(3) 0.0299(11) Uani 1 1 d .
C99 C 1.1197(6) 0.5497(6) 0.3939(5) 0.0370(19) Uani 1 1 d .
H99A H 1.0673 0.5357 0.3339 0.056 Uiso 1 1 calc .
H99B H 1.1538 0.5025 0.3825 0.056 Uiso 1 1 calc .
H99C H 1.1742 0.6201 0.4171 0.056 Uiso 1 1 calc .
N1 N 0.8587(6) 0.3827(5) 0.1546(5) 0.0539(19) Uani 1 1 d .
H1 H 0.8818 0.3931 0.2158 0.065 Uiso 1 1 calc R
N2 N 0.9692(5) 0.2691(5) 0.2008(4) 0.0490(18) Uani 1 1 d .
H2 H 0.9824 0.3165 0.2562 0.059 Uiso 1 1 calc R
C1 C 0.7317(6) 0.5042(6) 0.3689(6) 0.0378(19) Uani 1 1 d .
C2 C 0.7795(6) 0.4729(6) 0.3017(6) 0.040(2) Uani 1 1 d .
C3 C 0.7221(6) 0.4268(6) 0.2026(6) 0.045(2) Uani 1 1 d .
C4 C 0.6152(7) 0.4115(7) 0.1752(7) 0.058(3) Uani 1 1 d .
H4 H 0.5739 0.3791 0.1093 0.069 Uiso 1 1 calc R
C5 C 0.5692(7) 0.4429(7) 0.2429(7) 0.062(3) Uani 1 1 d .
H5 H 0.4969 0.4330 0.2224 0.074 Uiso 1 1 calc R
C6 C 0.6259(7) 0.4891(7) 0.3410(7) 0.056(2) Uani 1 1 d .
H6 H 0.5929 0.5095 0.3870 0.067 Uiso 1 1 calc R
C7 C 0.7702(7) 0.3962(7) 0.1258(6) 0.057(3) Uani 1 1 d .
C8 C 0.9186(8) 0.3537(7) 0.0971(5) 0.059(3) Uani 1 1 d .
C9 C 0.9272(9) 0.3837(8) 0.0189(7) 0.078(3) Uani 1 1 d .
H9 H 0.8894 0.4215 0.0028 0.093 Uiso 1 1 calc R
C10 C 0.9877(10) 0.3604(10) -0.0342(7) 0.092(4) Uani 1 1 d .
H10 H 0.9931 0.3835 -0.0859 0.110 Uiso 1 1 calc R
C11 C 1.0420(10) 0.3037(10) -0.0153(8) 0.089(4) Uani 1 1 d .
H11 H 1.0821 0.2854 -0.0551 0.107 Uiso 1 1 calc R
C12 C 1.0376(8) 0.2729(7) 0.0641(7) 0.072(3) Uani 1 1 d .
H12 H 1.0763 0.2355 0.0794 0.086 Uiso 1 1 calc R
C13 C 0.9742(7) 0.2988(7) 0.1212(6) 0.055(2) Uani 1 1 d .
C14 C 0.9457(6) 0.1739(7) 0.1981(6) 0.050(2) Uani 1 1 d .
C15 C 0.9437(6) 0.1576(6) 0.2906(6) 0.045(2) Uani 1 1 d .
C16 C 0.9098(6) 0.0592(7) 0.2939(8) 0.063(3) Uani 1 1 d .
H16 H 0.8894 0.0029 0.2361 0.075 Uiso 1 1 calc R
C17 C 0.9048(7) 0.0410(7) 0.3749(8) 0.063(3) Uani 1 1 d .
H17 H 0.8821 -0.0271 0.3732 0.075 Uiso 1 1 calc R
C18 C 0.9325(7) 0.1203(6) 0.4609(7) 0.052(2) Uani 1 1 d .
H18 H 0.9281 0.1077 0.5182 0.063 Uiso 1 1 calc R
C19 C 0.9668(6) 0.2183(6) 0.4605(6) 0.041(2) Uani 1 1 d .
C20 C 0.9729(6) 0.2372(6) 0.3753(6) 0.039(2) Uani 1 1 d .
P1 P 0.57441(16) 0.78924(15) 0.24976(14) 0.0357(5) Uani 1 1 d .
P2 P 0.47759(15) 0.93480(15) 0.23678(13) 0.0327(5) Uani 1 1 d .
N3 N 0.5604(5) 0.8865(4) 0.2420(4) 0.0399(16) Uani 1 1 d .
C21 C 0.4575(6) 0.6876(5) 0.2448(5) 0.0369(19) Uani 1 1 d .
C22 C 0.4492(7) 0.6582(6) 0.3230(6) 0.048(2) Uani 1 1 d .
H22 H 0.5070 0.6920 0.3811 0.058 Uiso 1 1 calc R
C23 C 0.3574(7) 0.5804(7) 0.3160(6) 0.056(2) Uani 1 1 d .
H23 H 0.3521 0.5607 0.3697 0.068 Uiso 1 1 calc R
C24 C 0.2714(7) 0.5294(6) 0.2313(6) 0.055(2) Uani 1 1 d .
H24 H 0.2085 0.4748 0.2270 0.066 Uiso 1 1 calc R
C25 C 0.2783(6) 0.5591(6) 0.1537(6) 0.049(2) Uani 1 1 d .
H25 H 0.2193 0.5264 0.0966 0.058 Uiso 1 1 calc R
C26 C 0.3711(7) 0.6365(6) 0.1593(5) 0.047(2) Uani 1 1 d .
H26 H 0.3766 0.6553 0.1051 0.056 Uiso 1 1 calc R
C27 C 0.6707(5) 0.8231(5) 0.3619(5) 0.0350(18) Uani 1 1 d .
C28 C 0.6948(6) 0.9080(5) 0.4391(5) 0.0376(19) Uani 1 1 d .
H28 H 0.6642 0.9539 0.4316 0.045 Uiso 1 1 calc R
C29 C 0.7610(6) 0.9289(6) 0.5260(6) 0.046(2) Uani 1 1 d .
H29 H 0.7738 0.9872 0.5791 0.055 Uiso 1 1 calc R
C30 C 0.8105(7) 0.8648(6) 0.5376(6) 0.057(2) Uani 1 1 d .
H30 H 0.8602 0.8814 0.5975 0.068 Uiso 1 1 calc R
C31 C 0.7872(8) 0.7790(7) 0.4628(7) 0.070(3) Uani 1 1 d .
H31 H 0.8182 0.7337 0.4715 0.083 Uiso 1 1 calc R
C32 C 0.7180(7) 0.7563(6) 0.3727(7) 0.059(3) Uani 1 1 d .
H32 H 0.7033 0.6969 0.3199 0.071 Uiso 1 1 calc R
C33 C 0.6187(6) 0.7382(6) 0.1529(6) 0.041(2) Uani 1 1 d .
C34 C 0.6030(6) 0.6374(6) 0.1188(6) 0.048(2) Uani 1 1 d .
H34 H 0.5686 0.5930 0.1484 0.057 Uiso 1 1 calc R
C35 C 0.6361(7) 0.5992(7) 0.0425(6) 0.056(2) Uani 1 1 d .
H35 H 0.6271 0.5303 0.0206 0.067 Uiso 1 1 calc R
C36 C 0.6832(7) 0.6657(8) -0.0009(6) 0.063(3) Uani 1 1 d .
H36 H 0.7047 0.6407 -0.0545 0.076 Uiso 1 1 calc R
C37 C 0.6995(8) 0.7650(8) 0.0307(8) 0.073(3) Uani 1 1 d .
H37 H 0.7315 0.8082 -0.0009 0.087 Uiso 1 1 calc R
C38 C 0.6700(7) 0.8025(7) 0.1072(7) 0.058(3) Uani 1 1 d .
H38 H 0.6839 0.8727 0.1306 0.070 Uiso 1 1 calc R
C39 C 0.3720(6) 0.8836(5) 0.2844(5) 0.0334(18) Uani 1 1 d .
C40 C 0.4007(7) 0.8938(6) 0.3820(5) 0.042(2) Uani 1 1 d .
H40 H 0.4737 0.9285 0.4202 0.051 Uiso 1 1 calc R
C41 C 0.3250(7) 0.8545(6) 0.4211(6) 0.043(2) Uani 1 1 d .
H41 H 0.3457 0.8613 0.4864 0.052 Uiso 1 1 calc R
C42 C 0.2183(7) 0.8046(6) 0.3679(7) 0.052(2) Uani 1 1 d .
H42 H 0.1651 0.7786 0.3961 0.062 Uiso 1 1 calc R
C43 C 0.1907(7) 0.7933(8) 0.2718(7) 0.068(3) Uani 1 1 d .
H43 H 0.1177 0.7580 0.2336 0.082 Uiso 1 1 calc R
C44 C 0.2660(6) 0.8316(6) 0.2315(6) 0.054(2) Uani 1 1 d .
H44 H 0.2449 0.8222 0.1655 0.065 Uiso 1 1 calc R
C45 C 0.5463(6) 1.0685(5) 0.3068(5) 0.0304(17) Uani 1 1 d .
C46 C 0.4911(6) 1.1241(6) 0.3418(5) 0.043(2) Uani 1 1 d .
H46 H 0.4170 1.0898 0.3328 0.052 Uiso 1 1 calc R
C47 C 0.5438(7) 1.2295(6) 0.3900(6) 0.056(2) Uani 1 1 d .
H47 H 0.5065 1.2671 0.4153 0.067 Uiso 1 1 calc R
C48 C 0.6502(7) 1.2784(6) 0.4005(6) 0.049(2) Uani 1 1 d .
H48 H 0.6859 1.3506 0.4314 0.059 Uiso 1 1 calc R
C49 C 0.7056(7) 1.2247(7) 0.3670(5) 0.052(2) Uani 1 1 d .
H49 H 0.7795 1.2596 0.3758 0.062 Uiso 1 1 calc R
C50 C 0.6543(6) 1.1195(6) 0.3203(5) 0.0388(19) Uani 1 1 d .
H50 H 0.6932 1.0825 0.2977 0.047 Uiso 1 1 calc R
C51 C 0.4200(6) 0.9228(5) 0.1174(5) 0.0328(18) Uani 1 1 d .
C52 C 0.4340(7) 0.8601(6) 0.0404(5) 0.046(2) Uani 1 1 d .
H52 H 0.4736 0.8217 0.0505 0.056 Uiso 1 1 calc R
C53 C 0.3896(7) 0.8536(7) -0.0524(6) 0.052(2) Uani 1 1 d .
H53 H 0.4008 0.8123 -0.1053 0.062 Uiso 1 1 calc R
C54 C 0.3308(7) 0.9056(7) -0.0669(6) 0.053(2) Uani 1 1 d .
H54 H 0.3001 0.8995 -0.1305 0.064 Uiso 1 1 calc R
C55 C 0.3144(7) 0.9674(7) 0.0083(6) 0.060(3) Uani 1 1 d .
H55 H 0.2722 1.0030 -0.0035 0.072 Uiso 1 1 calc R
C56 C 0.3594(7) 0.9772(7) 0.1003(6) 0.050(2) Uani 1 1 d .
H56 H 0.3497 1.0210 0.1526 0.060 Uiso 1 1 calc R
N11 N 0.9719(16) 0.8578(13) 0.2628(11) 0.098(7) Uani 0.590(8) 1 d P
C63 C 0.9318(14) 0.7750(15) 0.2537(10) 0.055(4) Uani 0.590(8) 1 d P
C64 C 0.8865(12) 0.6723(13) 0.2435(9) 0.053(4) Uani 0.590(8) 1 d P
H64A H 0.9092 0.6328 0.1959 0.080 Uiso 0.59 1 calc P
H64B H 0.8084 0.6461 0.2222 0.080 Uiso 0.59 1 calc P
H64C H 0.9102 0.6661 0.3053 0.080 Uiso 0.59 1 calc P
N70 N 0.744(2) 0.6695(18) 0.6465(19) 0.088(3) Uiso 0.410(8) 1 d P
C70 C 0.733(2) 0.698(2) 0.722(2) 0.088(3) Uiso 0.410(8) 1 d P
C71 C 0.750(2) 0.729(2) 0.810(2) 0.088(3) Uiso 0.410(8) 1 d P
H71A H 0.8051 0.7122 0.8404 0.132 Uiso 0.41 1 calc P
H71B H 0.6836 0.6966 0.8237 0.132 Uiso 0.41 1 calc P
H71C H 0.7732 0.8033 0.8342 0.132 Uiso 0.41 1 calc P
O80 O 0.0749 -0.0255 0.1150 0.088 Uiso 0.58 1 d P
H80 H 0.0561 -0.0345 0.1623 0.132 Uiso 0.580(10) 1 calc PR
C81 C 0.1645(16) 0.0755(15) 0.1470(14) 0.088(3) Uiso 0.580(10) 1 d P
H81A H 0.1369 0.1278 0.1530 0.132 Uiso 0.58 1 calc P
H81B H 0.2035 0.0765 0.0999 0.132 Uiso 0.58 1 calc P
H81C H 0.2127 0.0895 0.2094 0.132 Uiso 0.58 1 calc P
O80A O 0.6575(17) 0.6336(14) 0.5997(14) 0.088(3) Uiso 0.420(10) 1 d P
H80A H 0.6760 0.6968 0.6158 0.132 Uiso 0.420(10) 1 calc PR
C81A C 0.565(2) 0.586(2) 0.538(2) 0.088(3) Uiso 0.420(10) 1 d P
H81D H 0.5161 0.6120 0.5628 0.132 Uiso 0.42 1 calc P
H81E H 0.5389 0.5131 0.5268 0.132 Uiso 0.42 1 calc P
H81F H 0.5684 0.5967 0.4782 0.132 Uiso 0.42 1 calc P

loop_
_atom_site_aniso_label
_atom_site_aniso_U_11
_atom_site_aniso_U_22
_atom_site_aniso_U_33
_atom_site_aniso_U_23
_atom_site_aniso_U_13
_atom_site_aniso_U_12
Ti 0.0345(8) 0.0313(8) 0.0309(8) 0.0114(6) 0.0070(6) 0.0133(6)
O1 0.044(3) 0.047(3) 0.042(3) 0.022(3) 0.014(3) 0.025(3)
O2 0.032(3) 0.045(3) 0.032(3) 0.016(2) 0.005(2) 0.018(3)
O5 0.066(4) 0.094(5) 0.037(4) 0.024(3) -0.005(3) 0.015(4)
O6 0.063(4) 0.051(4) 0.060(4) -0.014(3) 0.008(3) 0.016(3)
O3 0.040(3) 0.028(3) 0.036(3) 0.004(2) 0.011(2) 0.009(2)
O4 0.054(4) 0.036(3) 0.050(3) 0.021(3) 0.023(3) 0.019(3)
O99 0.031(3) 0.033(3) 0.025(3) 0.013(2) 0.005(2) 0.012(2)
C99 0.034(4) 0.040(5) 0.036(4) 0.016(4) 0.016(4) 0.011(4)
N1 0.059(5) 0.067(5) 0.022(4) 0.011(3) 0.002(4) 0.021(4)
N2 0.056(5) 0.039(4) 0.031(4) -0.006(3) 0.008(3) 0.014(4)
C1 0.043(5) 0.040(5) 0.045(5) 0.025(4) 0.014(4) 0.025(4)
C2 0.031(5) 0.039(5) 0.050(5) 0.023(4) 0.007(4) 0.012(4)
C3 0.041(5) 0.045(5) 0.045(5) 0.020(4) -0.002(4) 0.016(4)
C4 0.043(6) 0.060(6) 0.063(6) 0.036(5) -0.003(5) 0.014(5)
C5 0.034(5) 0.069(7) 0.076(7) 0.038(6) -0.001(5) 0.016(5)
C6 0.037(5) 0.061(6) 0.079(7) 0.038(5) 0.018(5) 0.023(5)
C7 0.045(6) 0.060(6) 0.043(6) 0.022(5) -0.005(5) 0.002(5)
C8 0.058(6) 0.072(7) 0.017(4) 0.001(4) 0.000(4) 0.014(5)
C9 0.072(7) 0.095(8) 0.034(6) 0.006(5) 0.010(5) 0.015(6)
C10 0.073(8) 0.106(10) 0.032(6) 0.004(6) 0.001(6) -0.012(7)
C11 0.066(8) 0.092(10) 0.046(7) -0.015(6) 0.026(6) -0.011(7)
C12 0.062(7) 0.059(7) 0.055(7) -0.006(5) 0.000(5) 0.012(5)
C13 0.052(6) 0.053(6) 0.035(5) -0.003(4) 0.018(5) 0.007(5)
C14 0.021(4) 0.046(6) 0.058(6) -0.007(5) 0.004(4) 0.011(4)
C15 0.027(4) 0.036(5) 0.059(6) 0.004(4) 0.015(4) 0.009(4)
C16 0.033(5) 0.036(6) 0.109(9) 0.007(5) 0.034(5) 0.010(4)
C17 0.055(6) 0.029(5) 0.106(9) 0.028(6) 0.042(6) 0.010(4)
C18 0.056(6) 0.023(5) 0.080(7) 0.017(5) 0.033(5) 0.014(4)
C19 0.039(5) 0.033(5) 0.053(5) 0.017(4) 0.020(4) 0.014(4)
C20 0.029(4) 0.026(5) 0.053(5) 0.004(4) 0.012(4) 0.012(4)
P1 0.0329(11) 0.0272(11) 0.0374(12) 0.0080(9) 0.0021(9) 0.0094(9)
P2 0.0321(11) 0.0305(11) 0.0293(11) 0.0113(8) 0.0020(9) 0.0098(9)
N3 0.041(4) 0.029(4) 0.044(4) 0.013(3) 0.007(3) 0.012(3)
C21 0.035(4) 0.031(4) 0.042(5) 0.013(4) 0.002(4) 0.016(4)
C22 0.042(5) 0.048(5) 0.037(5) 0.007(4) 0.002(4) 0.009(4)
C23 0.056(6) 0.058(6) 0.042(5) 0.020(4) 0.010(5) 0.010(5)
C24 0.044(5) 0.042(5) 0.059(6) 0.006(5) 0.018(5) 0.006(4)
C25 0.030(5) 0.040(5) 0.049(5) 0.007(4) -0.005(4) 0.000(4)
C26 0.056(6) 0.035(5) 0.033(5) 0.008(4) 0.000(4) 0.011(4)
C27 0.027(4) 0.031(4) 0.041(5) 0.013(4) -0.003(4) 0.012(4)
C28 0.036(5) 0.026(4) 0.042(5) 0.012(4) -0.002(4) 0.011(4)
C29 0.053(5) 0.035(5) 0.038(5) 0.010(4) 0.001(4) 0.014(4)
C30 0.053(6) 0.040(5) 0.048(5) 0.012(4) -0.018(4) 0.009(4)
C31 0.063(6) 0.053(6) 0.078(7) 0.012(5) -0.016(6) 0.037(5)
C32 0.047(5) 0.040(5) 0.066(6) 0.002(4) -0.011(5) 0.019(4)
C33 0.032(4) 0.034(5) 0.043(5) 0.007(4) 0.004(4) 0.008(4)
C34 0.049(5) 0.037(5) 0.044(5) 0.004(4) 0.007(4) 0.015(4)
C35 0.050(6) 0.045(6) 0.054(6) -0.001(5) 0.013(5) 0.015(5)
C36 0.061(6) 0.081(8) 0.047(6) 0.012(5) 0.025(5) 0.034(6)
C37 0.091(8) 0.066(7) 0.089(8) 0.034(6) 0.060(7) 0.043(6)
C38 0.049(6) 0.041(5) 0.081(7) 0.016(5) 0.026(5) 0.018(4)
C39 0.033(4) 0.031(4) 0.030(4) 0.011(3) 0.005(4) 0.010(4)
C40 0.042(5) 0.055(5) 0.030(4) 0.018(4) 0.006(4) 0.023(4)
C41 0.059(6) 0.050(5) 0.034(5) 0.023(4) 0.020(4) 0.029(5)
C42 0.059(6) 0.041(5) 0.065(6) 0.027(4) 0.034(5) 0.019(5)
C43 0.043(6) 0.081(7) 0.057(6) 0.026(5) 0.015(5) -0.001(5)
C44 0.041(5) 0.060(6) 0.035(5) 0.015(4) 0.002(4) -0.003(4)
C45 0.030(4) 0.027(4) 0.030(4) 0.013(3) 0.000(3) 0.009(4)
C46 0.033(4) 0.043(5) 0.042(5) 0.014(4) -0.001(4) 0.011(4)
C47 0.061(6) 0.028(5) 0.064(6) 0.011(4) -0.001(5) 0.018(5)
C48 0.054(6) 0.032(5) 0.042(5) 0.014(4) 0.000(4) 0.006(5)
C49 0.051(6) 0.048(6) 0.031(5) 0.014(4) -0.005(4) 0.003(5)
C50 0.044(5) 0.041(5) 0.031(4) 0.018(4) 0.004(4) 0.018(4)
C51 0.034(4) 0.027(4) 0.032(4) 0.012(3) 0.006(3) 0.008(3)
C52 0.055(5) 0.040(5) 0.031(5) 0.006(4) 0.002(4) 0.018(4)
C53 0.061(6) 0.055(6) 0.032(5) 0.011(4) 0.010(4) 0.021(5)
C54 0.040(5) 0.068(6) 0.036(5) 0.027(5) 0.006(4) 0.001(5)
C55 0.064(6) 0.085(7) 0.047(6) 0.032(5) 0.014(5) 0.044(6)
C56 0.054(5) 0.069(6) 0.030(5) 0.021(4) 0.008(4) 0.031(5)
N11 0.19(2) 0.058(10) 0.091(12) 0.034(9) 0.082(13) 0.077(12)
C63 0.082(12) 0.077(13) 0.030(8) 0.017(8) 0.032(8) 0.057(11)
C64 0.070(11) 0.074(12) 0.020(7) 0.021(7) 0.022(7) 0.031(9)

loop_
_atom_type_symbol
_atom_type_description
_atom_type_scat_dispersion_real
_atom_type_scat_dispersion_imag
_atom_type_scat_source
C C 0.0033 0.0016 'International Tables Vol C Tables 4.2.6.8 and 6.1.1.4'
H H 0.0000 0.0000 'International Tables Vol C Tables 4.2.6.8 and 6.1.1.4'
N N 0.0061 0.0033 'International Tables Vol C Tables 4.2.6.8 and 6.1.1.4'
O O 0.0106 0.0060 'International Tables Vol C Tables 4.2.6.8 and 6.1.1.4'
P P 0.1023 0.0942 'International Tables Vol C Tables 4.2.6.8 and 6.1.1.4'
Ti Ti 0.2776 0.4457 'International Tables Vol C Tables 4.2.6.8 and 6.1.1.4'

loop_
_geom_angle_atom_site_label_1
_geom_angle_atom_site_label_2
_geom_angle_atom_site_label_3
_geom_angle
_geom_angle_site_symmetry_1
_geom_angle_site_symmetry_3
O4 Ti O1 100.2(2) 2_766 .
O4 Ti O3 79.9(2) 2_766 2_766
O1 Ti O3 92.0(2) . 2_766
O4 Ti O2 93.5(2) 2_766 .
O1 Ti O2 80.2(2) . .
O3 Ti O2 168.8(2) 2_766 .
O4 Ti O99 94.7(2) 2_766 .
O1 Ti O99 159.5(2) . .
O3 Ti O99 104.6(2) 2_766 .
O2 Ti O99 84.87(19) . .
O4 Ti O99 158.3(2) 2_766 2_766
O1 Ti O99 95.0(2) . 2_766
O3 Ti O99 84.1(2) 2_766 2_766
O2 Ti O99 104.5(2) . 2_766
O99 Ti O99 75.1(2) . 2_766
O4 Ti Ti 129.63(18) 2_766 2_766
O1 Ti Ti 130.20(17) . 2_766
O3 Ti Ti 95.37(16) 2_766 2_766
O2 Ti Ti 95.80(15) . 2_766
O99 Ti Ti 37.57(13) . 2_766
O99 Ti Ti 37.56(13) 2_766 2_766
C1 O1 Ti 116.0(5) . .
C2 O2 Ti 114.3(5) . .
C2 O2 N1 83.8(4) . .
Ti O2 N1 161.9(3) . .
C20 O3 Ti 116.1(5) . 2_766
C20 O3 N2 83.0(4) . .
Ti O3 N2 161.0(3) 2_766 .
C19 O4 Ti 116.6(5) . 2_766
C99 O99 Ti 125.2(4) . .
C99 O99 Ti 124.7(4) . 2_766
Ti O99 Ti 104.9(2) . 2_766
C7 N1 C8 126.9(7) . .
C7 N1 O2 88.6(5) . .
C8 N1 O2 141.0(5) . .
C14 N2 C13 124.5(7) . .
C14 N2 O3 90.9(5) . .
C13 N2 O3 144.2(5) . .
O1 C1 C6 124.9(8) . .
O1 C1 C2 114.0(7) . .
C6 C1 C2 121.0(8) . .
O2 C2 C1 114.9(7) . .
O2 C2 C3 124.3(7) . .
C1 C2 C3 120.8(7) . .
C4 C3 C2 117.7(8) . .
C4 C3 C7 118.6(8) . .
C2 C3 C7 123.7(7) . .
C5 C4 C3 120.6(9) . .
C4 C5 C6 121.9(8) . .
C1 C6 C5 117.9(9) . .
O5 C7 N1 123.2(9) . .
O5 C7 C3 121.1(9) . .
N1 C7 C3 115.6(7) . .
C13 C8 C9 119.4(10) . .
C13 C8 N1 119.7(8) . .
C9 C8 N1 120.9(10) . .
C10 C9 C8 121.6(12) . .
C9 C10 C11 121.5(12) . .
C10 C11 C12 119.2(11) . .
C11 C12 C13 119.2(11) . .
C8 C13 N2 120.9(8) . .
C8 C13 C12 119.1(9) . .
N2 C13 C12 120.0(10) . .
O6 C14 N2 123.6(9) . .
O6 C14 C15 120.0(9) . .
N2 C14 C15 116.4(7) . .
C20 C15 C16 116.9(9) . .
C20 C15 C14 121.9(8) . .
C16 C15 C14 121.1(8) . .
C17 C16 C15 123.1(9) . .
C16 C17 C18 120.8(9) . .
C19 C18 C17 117.7(9) . .
O4 C19 C18 124.4(7) . .
O4 C19 C20 114.3(7) . .
C18 C19 C20 121.3(8) . .
O3 C20 C15 127.2(8) . .
O3 C20 C19 112.6(6) . .
C15 C20 C19 120.2(7) . .
N3 P1 C21 115.9(3) . .
N3 P1 C27 109.8(3) . .
C21 P1 C27 105.5(3) . .
N3 P1 C33 108.9(4) . .
C21 P1 C33 106.8(4) . .
C27 P1 C33 109.8(4) . .
N3 P2 C51 111.8(4) . .
N3 P2 C45 108.5(3) . .
C51 P2 C45 106.8(3) . .
N3 P2 C39 113.9(3) . .
C51 P2 C39 108.8(3) . .
C45 P2 C39 106.6(3) . .
P2 N3 P1 142.7(4) . .
C22 C21 C26 119.3(7) . .
C22 C21 P1 121.9(6) . .
C26 C21 P1 118.7(6) . .
C23 C22 C21 119.8(8) . .
C22 C23 C24 121.1(8) . .
C25 C24 C23 119.5(8) . .
C24 C25 C26 120.0(8) . .
C25 C26 C21 120.3(8) . .
C28 C27 C32 118.8(7) . .
C28 C27 P1 122.1(5) . .
C32 C27 P1 118.9(6) . .
C29 C28 C27 122.0(7) . .
C28 C29 C30 120.0(8) . .
C31 C30 C29 119.6(8) . .
C30 C31 C32 120.7(8) . .
C31 C32 C27 118.8(8) . .
C34 C33 C38 117.9(8) . .
C34 C33 P1 122.8(7) . .
C38 C33 P1 119.3(6) . .
C33 C34 C35 121.7(8) . .
C34 C35 C36 117.4(8) . .
C37 C36 C35 122.3(9) . .
C38 C37 C36 119.9(9) . .
C37 C38 C33 120.7(9) . .
C44 C39 C40 117.8(7) . .
C44 C39 P2 124.3(6) . .
C40 C39 P2 117.8(6) . .
C41 C40 C39 120.4(8) . .
C40 C41 C42 121.3(8) . .
C41 C42 C43 118.1(8) . .
C44 C43 C42 121.3(9) . .
C43 C44 C39 121.1(8) . .
C50 C45 C46 119.1(7) . .
C50 C45 P2 119.9(6) . .
C46 C45 P2 120.9(6) . .
C45 C46 C47 120.5(8) . .
C48 C47 C46 119.2(8) . .
C49 C48 C47 120.9(8) . .
C48 C49 C50 120.4(8) . .
C45 C50 C49 120.0(8) . .
C52 C51 C56 119.1(7) . .
C52 C51 P2 120.7(6) . .
C56 C51 P2 120.2(6) . .
C51 C52 C53 119.5(8) . .
C54 C53 C52 120.3(8) . .
C53 C54 C55 121.4(8) . .
C56 C55 C54 119.6(8) . .
C55 C56 C51 120.2(8) . .
N11 C63 C64 177(2) . .
N70 C70 C71 162(4) . .

loop_
_geom_bond_atom_site_label_1
_geom_bond_atom_site_label_2
_geom_bond_distance
_geom_bond_site_symmetry_2
Ti O4 1.917(5) 2_766
Ti O1 1.921(5) .
Ti O3 1.959(5) 2_766
Ti O2 1.961(5) .
Ti O99 1.992(5) .
Ti O99 1.992(5) 2_766
Ti Ti 3.158(3) 2_766
O1 C1 1.345(9) .
O2 C2 1.340(8) .
O2 N1 2.721(8) .
O5 C7 1.219(9) .
O6 C14 1.264(9) .
O3 C20 1.350(8) .
O3 Ti 1.959(5) 2_766
O3 N2 2.650(8) .
O4 C19 1.349(9) .
O4 Ti 1.917(5) 2_766
O99 C99 1.431(8) .
O99 Ti 1.992(5) 2_766
N1 C7 1.342(11) .
N1 C8 1.408(11) .
N2 C14 1.338(10) .
N2 C13 1.409(11) .
C1 C6 1.384(11) .
C1 C2 1.389(10) .
C2 C3 1.413(11) .
C3 C4 1.398(11) .
C3 C7 1.501(12) .
C4 C5 1.377(13) .
C5 C6 1.399(12) .
C8 C13 1.388(13) .
C8 C9 1.396(13) .
C9 C10 1.343(15) .
C10 C11 1.376(17) .
C11 C12 1.411(15) .
C12 C13 1.429(13) .
C14 C15 1.499(12) .
C15 C20 1.372(10) .
C15 C16 1.404(12) .
C16 C17 1.345(13) .
C17 C18 1.387(12) .
C18 C19 1.383(10) .
C19 C20 1.414(11) .
P1 N3 1.572(6) .
P1 C21 1.783(8) .
P1 C27 1.788(7) .
P1 C33 1.790(8) .
P2 N3 1.570(6) .
P2 C51 1.781(7) .
P2 C45 1.789(7) .
P2 C39 1.796(8) .
C21 C22 1.390(11) .
C21 C26 1.406(10) .
C22 C23 1.368(11) .
C23 C24 1.397(11) .
C24 C25 1.380(12) .
C25 C26 1.381(11) .
C27 C28 1.362(10) .
C27 C32 1.410(10) .
C28 C29 1.352(10) .
C29 C30 1.398(11) .
C30 C31 1.353(12) .
C31 C32 1.401(12) .
C33 C34 1.380(10) .
C33 C38 1.416(12) .
C34 C35 1.384(11) .
C35 C36 1.392(13) .
C36 C37 1.355(13) .
C37 C38 1.353(12) .
C39 C44 1.371(10) .
C39 C40 1.418(10) .
C40 C41 1.350(11) .
C41 C42 1.379(11) .
C42 C43 1.390(12) .
C43 C44 1.355(12) .
C45 C50 1.385(10) .
C45 C46 1.393(10) .
C46 C47 1.394(11) .
C47 C48 1.371(12) .
C48 C49 1.369(12) .
C49 C50 1.386(11) .
C51 C52 1.382(10) .
C51 C56 1.406(11) .
C52 C53 1.397(11) .
C53 C54 1.346(12) .
C54 C55 1.376(12) .
C55 C56 1.371(11) .
N11 C63 1.13(2) .
C63 C64 1.40(2) .
N70 C70 1.17(3) .
C70 C71 1.24(4) .
O80 C81 1.47(2) .
O80A C81A 1.27(3) .
